data_4318696
loop_
_publ_author_name
'Richard D. Adams'
'Burjor Captain'
'Wei Fu'
'Mark D. Smith'

_publ_section_title
;
 High Nuclearity Ruthenium-Tin Clusters from the Reactions of
 Triphenylstannane with Pentaruthenium Carbonyl Carbido Cluster Complexes
;
_journal_name_full 'Inorganic Chemistry'
_journal_page_first 5593
_journal_page_last 5601
_journal_paper_doi 10.1021/ic0204169
_journal_volume 41
_journal_year 2002
_chemical_formula_sum 'C69 H59 O10 Ru5 Sn2'
_chemical_formula_weight 1790.89
_chemical_name_systematic
;
  ?
;
_space_group_IT_number 2
_symmetry_cell_setting triclinic
_symmetry_space_group_name_Hall '-P 1'
_symmetry_space_group_name_H-M 'P -1'
_atom_sites_solution_hydrogens geom
_atom_sites_solution_primary direct
_atom_sites_solution_secondary difmap
_audit_creation_method SHELXL-97
_cell_angle_alpha 100.5060(10)
_cell_angle_beta 95.8230(10)
_cell_angle_gamma 105.2120(10)
_cell_formula_units_Z 2
_cell_length_a 13.8064(8)
_cell_length_b 15.4231(9)
_cell_length_c 16.4974(10)
_cell_measurement_reflns_used 7479
_cell_measurement_temperature 190(2)
_cell_measurement_theta_max 26.40
_cell_measurement_theta_min 2.15
_cell_volume 3291.5(3)
_computing_cell_refinement 'SAINT+ NT V6.02a (Bruker, 1998)'
_computing_data_collection 'SMART NT V5.619 (Bruker, 2000)'
_computing_data_reduction 'SAINT+ NT V6.02a'
_computing_molecular_graphics 'SHELXTL V5.1 (Sheldrick, 1997)'
_computing_publication_material 'SHELXTL V5.1'
_computing_structure_refinement 'SHELXL-97 (Sheldrick, 1997)'
_computing_structure_solution 'SHELXS-97 (Sheldrick, 1990)'
_diffrn_ambient_temperature 190(2)
_diffrn_measured_fraction_theta_full 0.994
_diffrn_measured_fraction_theta_max 0.994
_diffrn_measurement_device_type 'Bruker SMART APEX CCD diffractometer'
_diffrn_measurement_method 'omega scans'
_diffrn_radiation_monochromator graphite
_diffrn_radiation_source 'fine-focus sealed tube'
_diffrn_radiation_type MoK\a
_diffrn_radiation_wavelength 0.71073
_diffrn_reflns_av_R_equivalents 0.0340
_diffrn_reflns_av_sigmaI/netI 0.0547
_diffrn_reflns_limit_h_max 17
_diffrn_reflns_limit_h_min -17
_diffrn_reflns_limit_k_max 19
_diffrn_reflns_limit_k_min -19
_diffrn_reflns_limit_l_max 20
_diffrn_reflns_limit_l_min -20
_diffrn_reflns_number 30244
_diffrn_reflns_theta_full 26.40
_diffrn_reflns_theta_max 26.40
_diffrn_reflns_theta_min 1.27
_diffrn_standards_decay_% <1
_exptl_absorpt_coefficient_mu 1.919
_exptl_absorpt_correction_T_max 0.928
_exptl_absorpt_correction_T_min 0.820
_exptl_absorpt_correction_type multi-scan
_exptl_absorpt_process_details '(SADABS, Bruker, 1997)'
_exptl_crystal_colour red
_exptl_crystal_density_diffrn 1.807
_exptl_crystal_density_method 'not measured'
_exptl_crystal_description block
_exptl_crystal_F_000 1746
_exptl_crystal_size_max 0.24
_exptl_crystal_size_mid 0.18
_exptl_crystal_size_min 0.10
_refine_diff_density_max 1.333
_refine_diff_density_min -0.883
_refine_diff_density_rms 0.163
_refine_ls_extinction_method none
_refine_ls_goodness_of_fit_ref 1.001
_refine_ls_hydrogen_treatment mixed
_refine_ls_matrix_type full
_refine_ls_number_parameters 760
_refine_ls_number_reflns 13431
_refine_ls_number_restraints 3
_refine_ls_restrained_S_all 1.002
_refine_ls_R_factor_all 0.0513
_refine_ls_R_factor_gt 0.0366
_refine_ls_shift/su_max 0.001
_refine_ls_shift/su_mean 0.000
_refine_ls_structure_factor_coef Fsqd
_refine_ls_weighting_details
; calc
  [0.00000+1.00000exp(0.75(sin\q/\l)^2^)]/
    [\s^2^(Fo^2^)+0.0000+0.0000*P+(0.0467P)^2^+0.0000sin\q/\l]
  where P = 0.33333Fo^2^ + 0.66667Fc^2^
;
_refine_ls_weighting_scheme calc
_refine_ls_wR_factor_gt 0.0824
_refine_ls_wR_factor_ref 0.0911
_reflns_number_gt 10271
_reflns_number_total 13431
_reflns_threshold_expression >2sigma(I)
_cod_data_source_file ic0204169_4.cif
_cod_data_source_block bcmild2s
_cod_database_code 4318696

loop_
_symmetry_equiv_pos_as_xyz
'x, y, z'
'-x, -y, -z'

loop_
_atom_site_label
_atom_site_type_symbol
_atom_site_fract_x
_atom_site_fract_y
_atom_site_fract_z
_atom_site_U_iso_or_equiv
_atom_site_adp_type
_atom_site_occupancy
_atom_site_symmetry_multiplicity
_atom_site_calc_flag
_atom_site_refinement_flags
_atom_site_disorder_assembly
_atom_site_disorder_group
Ru1 Ru 0.09993(3) -0.06978(3) 0.80079(2) 0.02371(9) Uani 1 1 d . . .
Ru2 Ru 0.30327(3) 0.01096(3) 0.77172(3) 0.02677(10) Uani 1 1 d . . .
Ru3 Ru 0.13060(3) 0.00693(3) 0.65878(2) 0.02731(10) Uani 1 1 d . . .
Ru4 Ru 0.06782(3) 0.10811(3) 0.79343(2) 0.02518(9) Uani 1 1 d . . .
Ru5 Ru 0.22735(3) 0.09809(3) 0.91224(2) 0.02486(9) Uani 1 1 d . . .
Sn1 Sn 0.06456(2) -0.25159(2) 0.75546(2) 0.02801(9) Uani 1 1 d . . .
Sn2 Sn 0.36088(3) 0.26218(2) 0.96271(2) 0.02980(9) Uani 1 1 d . . .
O11 O 0.1300(3) -0.1080(3) 0.9742(2) 0.0389(9) Uani 1 1 d . . .
O12 O -0.1289(3) -0.1071(3) 0.7915(3) 0.0437(10) Uani 1 1 d . . .
O21 O 0.4502(3) -0.0241(3) 0.9047(3) 0.0522(11) Uani 1 1 d . . .
O22 O 0.3679(3) -0.1186(3) 0.6374(3) 0.0534(11) Uani 1 1 d . . .
O23 O 0.4481(3) 0.1787(3) 0.7333(3) 0.0539(11) Uani 1 1 d . . .
O31 O -0.0846(3) -0.0304(3) 0.5680(2) 0.0481(10) Uani 1 1 d . . .
O32 O 0.1797(4) -0.1206(3) 0.5163(3) 0.0678(13) Uani 1 1 d . . .
O33 O 0.2305(4) 0.1842(3) 0.6062(3) 0.0627(13) Uani 1 1 d . . .
O51 O 0.3487(3) 0.0470(3) 1.0487(2) 0.0469(10) Uani 1 1 d . . .
O52 O 0.0968(3) 0.1416(3) 1.0394(2) 0.0537(11) Uani 1 1 d . . .
C1 C 0.1833(3) 0.0653(3) 0.7866(3) 0.0245(10) Uani 1 1 d . . .
C11 C 0.1197(3) -0.0879(3) 0.9112(3) 0.0299(11) Uani 1 1 d . . .
C12 C -0.0420(4) -0.0890(3) 0.7975(3) 0.0315(11) Uani 1 1 d . . .
C21 C 0.3956(4) -0.0072(4) 0.8575(3) 0.0342(12) Uani 1 1 d . . .
C22 C 0.3421(4) -0.0720(4) 0.6859(4) 0.0372(12) Uani 1 1 d . . .
C23 C 0.3944(4) 0.1167(4) 0.7491(3) 0.0362(12) Uani 1 1 d . . .
C31 C -0.0038(4) -0.0140(4) 0.6027(3) 0.0361(12) Uani 1 1 d . . .
C32 C 0.1642(4) -0.0733(4) 0.5703(4) 0.0420(13) Uani 1 1 d . . .
C33 C 0.1929(4) 0.1177(4) 0.6243(3) 0.0402(13) Uani 1 1 d . . .
C41 C -0.0815(4) 0.1180(4) 0.8339(4) 0.0385(13) Uani 1 1 d . . .
H41 H -0.1269 0.0775 0.8593 0.046 Uiso 1 1 calc R . .
C42 C -0.0925(4) 0.1036(4) 0.7465(4) 0.0422(14) Uani 1 1 d . . .
H42 H -0.1449 0.0532 0.7128 0.051 Uiso 1 1 calc R . .
C43 C -0.0260(5) 0.1636(4) 0.7092(4) 0.0432(14) Uani 1 1 d . . .
H43 H -0.0355 0.1556 0.6502 0.052 Uiso 1 1 calc R . .
C44 C 0.0541(5) 0.2350(4) 0.7580(4) 0.0447(15) Uani 1 1 d . . .
H44 H 0.1008 0.2739 0.7323 0.054 Uiso 1 1 calc R . .
C45 C 0.0656(4) 0.2493(4) 0.8454(4) 0.0384(13) Uani 1 1 d . . .
H45 H 0.1202 0.2978 0.8789 0.046 Uiso 1 1 calc R . .
C46 C -0.0042(4) 0.1914(4) 0.8833(4) 0.0384(13) Uani 1 1 d . . .
H46 H 0.0015 0.2025 0.9424 0.046 Uiso 1 1 calc R . .
C51 C 0.3073(4) 0.0690(3) 0.9963(3) 0.0331(12) Uani 1 1 d . . .
C52 C 0.1467(4) 0.1294(4) 0.9899(3) 0.0351(12) Uani 1 1 d . . .
C61 C 0.0060(4) -0.3238(3) 0.8478(3) 0.0307(11) Uani 1 1 d . . .
C62 C -0.0977(4) -0.3530(4) 0.8460(4) 0.0450(14) Uani 1 1 d . . .
H62 H -0.1411 -0.3416 0.8032 0.054 Uiso 1 1 calc R . .
C63 C -0.1403(5) -0.3982(4) 0.9041(5) 0.0580(18) Uani 1 1 d . . .
H63 H -0.2121 -0.4177 0.9007 0.070 Uiso 1 1 calc R . .
C64 C -0.0794(5) -0.4151(4) 0.9671(4) 0.0535(17) Uani 1 1 d . . .
H64 H -0.1082 -0.4455 1.0079 0.064 Uiso 1 1 calc R . .
C65 C 0.0245(5) -0.3872(4) 0.9696(4) 0.0453(14) Uani 1 1 d . . .
H65 H 0.0676 -0.3993 1.0122 0.054 Uiso 1 1 calc R . .
C66 C 0.0667(4) -0.3418(4) 0.9111(4) 0.0411(13) Uani 1 1 d . . .
H66 H 0.1385 -0.3226 0.9143 0.049 Uiso 1 1 calc R . .
C71 C -0.0481(4) -0.3147(3) 0.6452(3) 0.0347(12) Uani 1 1 d . . .
C72 C -0.0959(5) -0.2672(4) 0.6017(4) 0.0586(18) Uani 1 1 d . . .
H72 H -0.0793 -0.2022 0.6196 0.070 Uiso 1 1 calc R . .
C73 C -0.1690(5) -0.3117(5) 0.5312(5) 0.071(2) Uani 1 1 d . . .
H73 H -0.2010 -0.2767 0.5017 0.085 Uiso 1 1 calc R . .
C74 C -0.1943(5) -0.4033(5) 0.5048(4) 0.0616(19) Uani 1 1 d . . .
H74 H -0.2445 -0.4335 0.4571 0.074 Uiso 1 1 calc R . .
C75 C -0.1475(7) -0.4525(5) 0.5468(5) 0.093(3) Uani 1 1 d . . .
H75 H -0.1641 -0.5174 0.5284 0.111 Uiso 1 1 calc R . .
C76 C -0.0751(6) -0.4077(4) 0.6168(5) 0.074(2) Uani 1 1 d . . .
H76 H -0.0432 -0.4432 0.6460 0.089 Uiso 1 1 calc R . .
C81 C 0.2025(4) -0.2859(3) 0.7315(3) 0.0348(12) Uani 1 1 d . . .
C82 C 0.2116(4) -0.3325(4) 0.6548(4) 0.0439(14) Uani 1 1 d . . .
H82 H 0.1548 -0.3535 0.6114 0.053 Uiso 1 1 calc R . .
C83 C 0.3035(5) -0.3494(4) 0.6398(4) 0.0572(18) Uani 1 1 d . . .
H83 H 0.3087 -0.3818 0.5864 0.069 Uiso 1 1 calc R . .
C84 C 0.3861(5) -0.3193(4) 0.7020(5) 0.0562(18) Uani 1 1 d . . .
H84 H 0.4486 -0.3303 0.6914 0.067 Uiso 1 1 calc R . .
C85 C 0.3785(4) -0.2736(4) 0.7790(4) 0.0510(16) Uani 1 1 d . . .
H85 H 0.4355 -0.2537 0.8224 0.061 Uiso 1 1 calc R . .
C86 C 0.2874(4) -0.2563(4) 0.7939(4) 0.0373(12) Uani 1 1 d . . .
H86 H 0.2829 -0.2238 0.8475 0.045 Uiso 1 1 calc R . .
C91 C 0.3745(4) 0.3195(4) 1.0941(3) 0.0331(12) Uani 1 1 d . . .
C92 C 0.3262(4) 0.2714(4) 1.1489(3) 0.0360(12) Uani 1 1 d . . .
H92 H 0.2890 0.2084 1.1291 0.043 Uiso 1 1 calc R . .
C93 C 0.3305(4) 0.3124(4) 1.2316(3) 0.0423(13) Uani 1 1 d . . .
H93 H 0.2968 0.2778 1.2679 0.051 Uiso 1 1 calc R . .
C94 C 0.3841(5) 0.4043(5) 1.2614(4) 0.0532(16) Uani 1 1 d . . .
H94 H 0.3850 0.4337 1.3175 0.064 Uiso 1 1 calc R . .
C95 C 0.4358(5) 0.4523(4) 1.2096(4) 0.0536(16) Uani 1 1 d . . .
H95 H 0.4749 0.5146 1.2305 0.064 Uiso 1 1 calc R . .
C96 C 0.4320(4) 0.4112(4) 1.1269(4) 0.0449(14) Uani 1 1 d . . .
H96 H 0.4687 0.4456 1.0918 0.054 Uiso 1 1 calc R . .
C101 C 0.3179(4) 0.3458(4) 0.8110(4) 0.0422(13) Uani 1 1 d . . .
H101 H 0.3255 0.2895 0.7818 0.051 Uiso 1 1 calc R . .
C102 C 0.2966(5) 0.4083(4) 0.7659(4) 0.0519(16) Uani 1 1 d . . .
H102 H 0.2898 0.3945 0.7068 0.062 Uiso 1 1 calc R . .
C103 C 0.2856(5) 0.4897(4) 0.8074(4) 0.0526(17) Uani 1 1 d . . .
H103 H 0.2704 0.5324 0.7769 0.063 Uiso 1 1 calc R . .
C104 C 0.2967(4) 0.5094(4) 0.8925(4) 0.0502(16) Uani 1 1 d . . .
H104 H 0.2899 0.5663 0.9212 0.060 Uiso 1 1 calc R . .
C105 C 0.3176(4) 0.4471(4) 0.9376(4) 0.0383(13) Uani 1 1 d . . .
H105 H 0.3248 0.4616 0.9968 0.046 Uiso 1 1 calc R . .
C106 C 0.3282(4) 0.3636(3) 0.8971(3) 0.0318(11) Uani 1 1 d . . .
C111 C 0.5149(4) 0.2658(3) 0.9417(3) 0.0331(12) Uani 1 1 d . . .
C112 C 0.5622(4) 0.2052(4) 0.9690(4) 0.0422(13) Uani 1 1 d . . .
H112 H 0.5278 0.1618 0.9982 0.051 Uiso 1 1 calc R . .
C113 C 0.6611(5) 0.2079(5) 0.9536(4) 0.0532(16) Uani 1 1 d . . .
H113 H 0.6934 0.1662 0.9724 0.064 Uiso 1 1 calc R . .
C114 C 0.7109(5) 0.2702(5) 0.9117(4) 0.0556(17) Uani 1 1 d . . .
H114 H 0.7776 0.2715 0.9011 0.067 Uiso 1 1 calc R . .
C115 C 0.6646(5) 0.3317(4) 0.8845(4) 0.0519(16) Uani 1 1 d . . .
H115 H 0.6990 0.3750 0.8553 0.062 Uiso 1 1 calc R . .
C116 C 0.5676(4) 0.3291(4) 0.9005(4) 0.0430(14) Uani 1 1 d . . .
H116 H 0.5363 0.3719 0.8827 0.052 Uiso 1 1 calc R . .
C121 C 0.8440(7) 0.3445(6) 0.7056(6) 0.091(3) Uani 1 1 d . . .
H121 H 0.7792 0.3198 0.7200 0.109 Uiso 1 1 calc R . .
C122 C 0.8615(7) 0.3193(5) 0.6247(5) 0.081(2) Uani 1 1 d . . .
H122 H 0.8082 0.2786 0.5831 0.097 Uiso 1 1 calc R . .
C123 C 0.9546(6) 0.3527(5) 0.6053(5) 0.0656(19) Uani 1 1 d . . .
H123 H 0.9675 0.3348 0.5501 0.079 Uiso 1 1 calc R . .
C124 C 1.0298(6) 0.4120(5) 0.6643(5) 0.0641(19) Uani 1 1 d . . .
H124 H 1.0951 0.4356 0.6502 0.077 Uiso 1 1 calc R . .
C125 C 1.0124(7) 0.4382(5) 0.7444(5) 0.067(2) Uani 1 1 d . . .
H125 H 1.0656 0.4798 0.7854 0.080 Uiso 1 1 calc R . .
C126 C 0.9199(7) 0.4050(6) 0.7647(5) 0.077(2) Uani 1 1 d . . .
H126 H 0.9075 0.4235 0.8198 0.092 Uiso 1 1 calc R . .
C131 C 0.6447(8) 0.9055(7) 0.6490(8) 0.106(3) Uani 1 1 d . . .
H131 H 0.6475 0.8442 0.6313 0.127 Uiso 1 1 calc R . .
C132 C 0.6483(8) 0.9592(9) 0.5929(7) 0.108(3) Uani 1 1 d . . .
H132 H 0.6534 0.9366 0.5364 0.129 Uiso 1 1 calc R . .
C133 C 0.6445(7) 1.0488(8) 0.6204(7) 0.097(3) Uani 1 1 d . . .
H133 H 0.6463 1.0888 0.5828 0.117 Uiso 1 1 calc R . .
C134 C 0.6380(6) 1.0783(6) 0.7023(7) 0.086(3) Uani 1 1 d . . .
H134 H 0.6369 1.1398 0.7223 0.103 Uiso 1 1 calc R . .
C135 C 0.6331(5) 1.0209(7) 0.7544(6) 0.079(2) Uani 1 1 d . . .
H135 H 0.6265 1.0420 0.8108 0.094 Uiso 1 1 calc R . .
C136 C 0.6372(7) 0.9356(7) 0.7295(7) 0.092(3) Uani 1 1 d . . .
H136 H 0.6350 0.8962 0.7677 0.110 Uiso 1 1 calc R . .
C141 C 0.4508(16) 0.7214(14) 0.4279(12) 0.264(10) Uiso 1 1 d D . .
H14G H 0.4567 0.7427 0.4884 0.396 Uiso 1 1 calc R . .
H14H H 0.3798 0.6884 0.4044 0.396 Uiso 1 1 calc R . .
H14I H 0.4736 0.7745 0.4025 0.396 Uiso 1 1 calc R . .
C142 C 0.5107(19) 0.6630(17) 0.4115(13) 0.307(12) Uiso 1 1 d D . .
H14E H 0.5757 0.6954 0.3959 0.369 Uiso 1 1 calc R . .
H14F H 0.4749 0.6091 0.3659 0.369 Uiso 1 1 calc R . .
C143 C 0.5272(14) 0.6357(10) 0.4890(12) 0.236(9) Uiso 1 1 d D . .
H14A H 0.5038 0.6753 0.5323 0.283 Uiso 1 1 calc R . .
H14B H 0.6013 0.6473 0.5055 0.283 Uiso 1 1 calc R . .
C144 C 0.4750 0.5362 0.4882 0.305(12) Uiso 1 1 d D . .
H14C H 0.4378 0.5092 0.4308 0.366 Uiso 1 1 calc R . .
H14D H 0.4224 0.5379 0.5245 0.366 Uiso 1 1 calc R . .
H1 H 0.223(5) -0.093(5) 0.780(4) 0.09(2) Uiso 1 1 d . . .
H2 H 0.078(4) -0.102(4) 0.692(3) 0.054(17) Uiso 1 1 d . . .

loop_
_atom_site_aniso_label
_atom_site_aniso_U_11
_atom_site_aniso_U_22
_atom_site_aniso_U_33
_atom_site_aniso_U_23
_atom_site_aniso_U_13
_atom_site_aniso_U_12
Ru1 0.02159(19) 0.0242(2) 0.0277(2) 0.00892(16) 0.00211(15) 0.00905(15)
Ru2 0.02212(19) 0.0278(2) 0.0331(2) 0.00835(17) 0.00471(16) 0.01061(16)
Ru3 0.0294(2) 0.0296(2) 0.0254(2) 0.00862(17) 0.00328(17) 0.01118(17)
Ru4 0.02364(19) 0.0259(2) 0.0296(2) 0.00878(16) 0.00237(16) 0.01216(16)
Ru5 0.02159(19) 0.0273(2) 0.0271(2) 0.00775(16) 0.00136(16) 0.00917(16)
Sn1 0.02594(17) 0.02516(17) 0.03372(19) 0.00755(14) -0.00037(14) 0.00982(14)
Sn2 0.02553(17) 0.02865(18) 0.0362(2) 0.00917(15) 0.00299(15) 0.00870(14)
O11 0.040(2) 0.044(2) 0.033(2) 0.0194(18) 0.0011(17) 0.0076(18)
O12 0.024(2) 0.049(2) 0.063(3) 0.023(2) 0.0062(18) 0.0123(18)
O21 0.043(2) 0.064(3) 0.055(3) 0.009(2) -0.004(2) 0.031(2)
O22 0.059(3) 0.050(3) 0.055(3) -0.001(2) 0.019(2) 0.026(2)
O23 0.046(2) 0.043(2) 0.071(3) 0.017(2) 0.022(2) 0.003(2)
O31 0.037(2) 0.064(3) 0.040(2) 0.010(2) -0.0059(19) 0.015(2)
O32 0.087(4) 0.072(3) 0.047(3) -0.004(2) 0.015(3) 0.038(3)
O33 0.072(3) 0.054(3) 0.064(3) 0.037(2) 0.006(2) 0.007(2)
O51 0.046(2) 0.057(3) 0.044(2) 0.018(2) -0.0023(19) 0.024(2)
O52 0.037(2) 0.096(4) 0.036(2) 0.014(2) 0.0112(19) 0.029(2)
C1 0.026(2) 0.026(2) 0.023(2) 0.0088(19) 0.0026(19) 0.010(2)
C11 0.020(2) 0.031(3) 0.039(3) 0.007(2) 0.004(2) 0.008(2)
C12 0.033(3) 0.030(3) 0.034(3) 0.012(2) 0.003(2) 0.010(2)
C21 0.026(3) 0.036(3) 0.041(3) 0.006(2) 0.006(2) 0.011(2)
C22 0.034(3) 0.036(3) 0.044(3) 0.012(3) 0.009(3) 0.009(2)
C23 0.030(3) 0.038(3) 0.042(3) 0.007(2) 0.012(2) 0.012(2)
C31 0.045(3) 0.039(3) 0.031(3) 0.015(2) 0.008(3) 0.017(3)
C32 0.042(3) 0.046(3) 0.038(3) 0.008(3) 0.001(3) 0.015(3)
C33 0.042(3) 0.045(3) 0.035(3) 0.017(3) 0.002(3) 0.010(3)
C41 0.031(3) 0.042(3) 0.050(3) 0.013(3) 0.013(3) 0.019(3)
C42 0.026(3) 0.044(3) 0.054(4) -0.003(3) -0.009(3) 0.021(3)
C43 0.056(4) 0.053(4) 0.035(3) 0.015(3) 0.003(3) 0.038(3)
C44 0.050(4) 0.042(3) 0.062(4) 0.029(3) 0.019(3) 0.032(3)
C45 0.037(3) 0.028(3) 0.052(4) 0.003(2) 0.000(3) 0.019(2)
C46 0.042(3) 0.044(3) 0.040(3) 0.011(3) 0.007(3) 0.030(3)
C51 0.033(3) 0.035(3) 0.033(3) 0.010(2) 0.003(2) 0.013(2)
C52 0.025(3) 0.047(3) 0.034(3) 0.011(2) -0.003(2) 0.012(2)
C61 0.035(3) 0.021(2) 0.042(3) 0.009(2) 0.010(2) 0.015(2)
C62 0.036(3) 0.045(3) 0.066(4) 0.025(3) 0.015(3) 0.020(3)
C63 0.044(4) 0.061(4) 0.089(5) 0.035(4) 0.034(4) 0.027(3)
C64 0.078(5) 0.039(3) 0.057(4) 0.021(3) 0.035(4) 0.023(3)
C65 0.060(4) 0.040(3) 0.038(3) 0.016(3) 0.004(3) 0.013(3)
C66 0.041(3) 0.033(3) 0.049(3) 0.011(3) 0.005(3) 0.009(2)
C71 0.035(3) 0.031(3) 0.038(3) 0.008(2) -0.001(2) 0.013(2)
C72 0.059(4) 0.040(4) 0.066(4) 0.021(3) -0.021(3) 0.001(3)
C73 0.068(5) 0.062(5) 0.074(5) 0.035(4) -0.026(4) 0.005(4)
C74 0.056(4) 0.056(4) 0.055(4) 0.001(3) -0.024(3) 0.006(3)
C75 0.110(7) 0.040(4) 0.098(6) -0.011(4) -0.062(5) 0.015(4)
C76 0.092(6) 0.038(4) 0.081(5) 0.006(3) -0.038(4) 0.023(4)
C81 0.030(3) 0.027(3) 0.048(3) 0.009(2) 0.002(2) 0.010(2)
C82 0.038(3) 0.042(3) 0.048(4) -0.002(3) 0.002(3) 0.016(3)
C83 0.047(4) 0.052(4) 0.066(4) -0.011(3) 0.015(3) 0.016(3)
C84 0.036(3) 0.049(4) 0.090(5) 0.008(4) 0.016(3) 0.025(3)
C85 0.035(3) 0.051(4) 0.071(5) 0.020(3) 0.002(3) 0.018(3)
C86 0.034(3) 0.037(3) 0.041(3) 0.008(2) 0.000(2) 0.013(2)
C91 0.026(3) 0.036(3) 0.039(3) 0.009(2) 0.002(2) 0.012(2)
C92 0.027(3) 0.037(3) 0.042(3) 0.007(2) -0.004(2) 0.009(2)
C93 0.034(3) 0.055(4) 0.038(3) 0.009(3) 0.002(2) 0.015(3)
C94 0.049(4) 0.060(4) 0.043(4) -0.006(3) -0.007(3) 0.020(3)
C95 0.047(4) 0.046(4) 0.055(4) -0.003(3) -0.008(3) 0.005(3)
C96 0.030(3) 0.039(3) 0.055(4) 0.005(3) -0.004(3) 0.001(3)
C101 0.042(3) 0.041(3) 0.047(3) 0.012(3) 0.006(3) 0.015(3)
C102 0.053(4) 0.057(4) 0.051(4) 0.024(3) 0.002(3) 0.019(3)
C103 0.045(4) 0.046(4) 0.072(5) 0.033(3) 0.004(3) 0.011(3)
C104 0.041(3) 0.034(3) 0.079(5) 0.019(3) 0.007(3) 0.014(3)
C105 0.031(3) 0.036(3) 0.049(3) 0.013(3) 0.007(2) 0.009(2)
C106 0.024(2) 0.030(3) 0.043(3) 0.014(2) 0.004(2) 0.007(2)
C111 0.026(3) 0.031(3) 0.036(3) 0.000(2) 0.000(2) 0.005(2)
C112 0.030(3) 0.045(3) 0.050(4) 0.010(3) 0.001(3) 0.010(3)
C113 0.040(3) 0.062(4) 0.061(4) 0.006(3) -0.001(3) 0.027(3)
C114 0.030(3) 0.068(5) 0.060(4) -0.001(3) 0.009(3) 0.008(3)
C115 0.041(3) 0.052(4) 0.054(4) 0.007(3) 0.014(3) 0.001(3)
C116 0.032(3) 0.040(3) 0.053(4) 0.010(3) 0.006(3) 0.004(2)
C121 0.091(7) 0.086(6) 0.100(7) 0.008(5) 0.046(6) 0.030(5)
C122 0.085(6) 0.059(5) 0.090(6) -0.009(4) 0.005(5) 0.027(5)
C123 0.086(6) 0.060(5) 0.063(5) 0.015(4) 0.018(4) 0.038(4)
C124 0.071(5) 0.055(4) 0.080(5) 0.024(4) 0.012(4) 0.034(4)
C125 0.085(6) 0.050(4) 0.071(5) 0.007(4) -0.002(4) 0.041(4)
C126 0.107(7) 0.068(5) 0.069(5) 0.005(4) 0.012(5) 0.055(5)
C131 0.114(8) 0.078(7) 0.121(9) 0.012(7) 0.010(7) 0.032(6)
C132 0.102(8) 0.135(10) 0.086(7) 0.018(7) 0.025(6) 0.036(7)
C133 0.070(6) 0.118(9) 0.113(8) 0.065(7) 0.008(6) 0.019(6)
C134 0.045(4) 0.081(6) 0.133(9) 0.021(6) 0.022(5) 0.020(4)
C135 0.044(4) 0.108(7) 0.077(6) 0.018(6) 0.010(4) 0.010(5)
C136 0.081(6) 0.098(8) 0.098(8) 0.039(6) -0.001(6) 0.022(6)

loop_
_atom_type_symbol
_atom_type_description
_atom_type_scat_dispersion_real
_atom_type_scat_dispersion_imag
_atom_type_scat_source
C C 0.0033 0.0016 'International Tables Vol C Tables 4.2.6.8 and 6.1.1.4'
H H 0.0000 0.0000 'International Tables Vol C Tables 4.2.6.8 and 6.1.1.4'
O O 0.0106 0.0060 'International Tables Vol C Tables 4.2.6.8 and 6.1.1.4'
Ru Ru -1.2594 0.8363 'International Tables Vol C Tables 4.2.6.8 and 6.1.1.4'
Sn Sn -0.6537 1.4246 'International Tables Vol C Tables 4.2.6.8 and 6.1.1.4'

loop_
_geom_angle_atom_site_label_1
_geom_angle_atom_site_label_2
_geom_angle_atom_site_label_3
_geom_angle
_geom_angle_site_symmetry_1
_geom_angle_site_symmetry_3
_geom_angle_publ_flag
C12 Ru1 C11 93.4(2) . . ?
C12 Ru1 C1 114.94(19) . . ?
C11 Ru1 C1 114.00(19) . . ?
C12 Ru1 Sn1 88.52(15) . . ?
C11 Ru1 Sn1 84.80(15) . . ?
C1 Ru1 Sn1 147.59(12) . . ?
C12 Ru1 Ru3 100.64(15) . . ?
C11 Ru1 Ru3 160.54(15) . . ?
C1 Ru1 Ru3 47.60(12) . . ?
Sn1 Ru1 Ru3 108.780(17) . . ?
C12 Ru1 Ru2 158.20(15) . . ?
C11 Ru1 Ru2 103.56(14) . . ?
C1 Ru1 Ru2 45.44(12) . . ?
Sn1 Ru1 Ru2 106.358(16) . . ?
Ru3 Ru1 Ru2 59.872(13) . . ?
C12 Ru1 Ru5 115.28(15) . . ?
C11 Ru1 Ru5 69.70(15) . . ?
C1 Ru1 Ru5 44.43(12) . . ?
Sn1 Ru1 Ru5 145.316(18) . . ?
Ru3 Ru1 Ru5 91.988(16) . . ?
Ru2 Ru1 Ru5 60.069(13) . . ?
C12 Ru1 Ru4 75.00(15) . . ?
C11 Ru1 Ru4 113.15(15) . . ?
C1 Ru1 Ru4 40.29(12) . . ?
Sn1 Ru1 Ru4 155.906(18) . . ?
Ru3 Ru1 Ru4 58.795(13) . . ?
Ru2 Ru1 Ru4 85.671(15) . . ?
Ru5 Ru1 Ru4 58.771(13) . . ?
C23 Ru2 C21 96.4(2) . . ?
C23 Ru2 C22 92.4(2) . . ?
C21 Ru2 C22 92.0(2) . . ?
C23 Ru2 C1 97.1(2) . . ?
C21 Ru2 C1 127.5(2) . . ?
C22 Ru2 C1 137.6(2) . . ?
C23 Ru2 Ru3 97.06(16) . . ?
C21 Ru2 Ru3 166.21(15) . . ?
C22 Ru2 Ru3 90.44(16) . . ?
C1 Ru2 Ru3 47.48(13) . . ?
C23 Ru2 Ru1 145.52(16) . . ?
C21 Ru2 Ru1 107.43(15) . . ?
C22 Ru2 Ru1 110.86(16) . . ?
C1 Ru2 Ru1 48.55(13) . . ?
Ru3 Ru2 Ru1 59.146(14) . . ?
C23 Ru2 Ru5 99.65(16) . . ?
C21 Ru2 Ru5 83.14(15) . . ?
C22 Ru2 Ru5 167.45(16) . . ?
C1 Ru2 Ru5 44.57(12) . . ?
Ru3 Ru2 Ru5 91.631(16) . . ?
Ru1 Ru2 Ru5 60.195(13) . . ?
C31 Ru3 C32 93.2(2) . . ?
C31 Ru3 C33 97.7(2) . . ?
C32 Ru3 C33 95.2(2) . . ?
C31 Ru3 C1 125.8(2) . . ?
C32 Ru3 C1 138.2(2) . . ?
C33 Ru3 C1 93.8(2) . . ?
C31 Ru3 Ru4 85.02(16) . . ?
C32 Ru3 Ru4 173.84(18) . . ?
C33 Ru3 Ru4 90.87(17) . . ?
C1 Ru3 Ru4 41.92(12) . . ?
C31 Ru3 Ru1 103.64(15) . . ?
C32 Ru3 Ru1 112.87(17) . . ?
C33 Ru3 Ru1 143.26(17) . . ?
C1 Ru3 Ru1 49.43(12) . . ?
Ru4 Ru3 Ru1 62.051(14) . . ?
C31 Ru3 Ru2 164.58(15) . . ?
C32 Ru3 Ru2 92.32(17) . . ?
C33 Ru3 Ru2 96.16(16) . . ?
C1 Ru3 Ru2 46.11(12) . . ?
Ru4 Ru3 Ru2 88.016(16) . . ?
Ru1 Ru3 Ru2 60.982(14) . . ?
C1 Ru4 C44 124.1(2) . . ?
C1 Ru4 C45 126.9(2) . . ?
C44 Ru4 C45 37.3(2) . . ?
C1 Ru4 C43 135.3(2) . . ?
C44 Ru4 C43 36.7(2) . . ?
C45 Ru4 C43 66.2(2) . . ?
C1 Ru4 C42 152.1(2) . . ?
C44 Ru4 C42 66.2(2) . . ?
C45 Ru4 C42 78.0(2) . . ?
C43 Ru4 C42 36.3(2) . . ?
C1 Ru4 C46 142.0(2) . . ?
C44 Ru4 C46 66.3(2) . . ?
C45 Ru4 C46 36.9(2) . . ?
C43 Ru4 C46 77.0(2) . . ?
C42 Ru4 C46 65.0(2) . . ?
C1 Ru4 C41 157.2(2) . . ?
C44 Ru4 C41 78.0(2) . . ?
C45 Ru4 C41 65.8(2) . . ?
C43 Ru4 C41 65.2(2) . . ?
C42 Ru4 C41 36.3(2) . . ?
C46 Ru4 C41 35.83(19) . . ?
C1 Ru4 Ru3 48.31(14) . . ?
C44 Ru4 Ru3 107.03(16) . . ?
C45 Ru4 Ru3 140.57(15) . . ?
C43 Ru4 Ru3 92.87(15) . . ?
C42 Ru4 Ru3 105.17(15) . . ?
C46 Ru4 Ru3 169.53(14) . . ?
C41 Ru4 Ru3 136.83(15) . . ?
C1 Ru4 Ru5 45.31(14) . . ?
C44 Ru4 Ru5 124.64(17) . . ?
C45 Ru4 Ru5 98.47(14) . . ?
C43 Ru4 Ru5 161.28(17) . . ?
C42 Ru4 Ru5 155.11(16) . . ?
C46 Ru4 Ru5 97.27(14) . . ?
C41 Ru4 Ru5 119.74(15) . . ?
Ru3 Ru4 Ru5 93.190(16) . . ?
C1 Ru4 Ru1 48.04(14) . . ?
C44 Ru4 Ru1 166.18(16) . . ?
C45 Ru4 Ru1 155.22(15) . . ?
C43 Ru4 Ru1 136.98(16) . . ?
C42 Ru4 Ru1 115.25(15) . . ?
C46 Ru4 Ru1 127.29(14) . . ?
C41 Ru4 Ru1 111.59(14) . . ?
Ru3 Ru4 Ru1 59.153(13) . . ?
Ru5 Ru4 Ru1 60.339(13) . . ?
C52 Ru5 C51 89.1(2) . . ?
C52 Ru5 C1 124.7(2) . . ?
C51 Ru5 C1 141.2(2) . . ?
C52 Ru5 Sn2 90.82(17) . . ?
C51 Ru5 Sn2 82.89(16) . . ?
C1 Ru5 Sn2 111.97(13) . . ?
C52 Ru5 Ru4 84.15(15) . . ?
C51 Ru5 Ru4 166.12(16) . . ?
C1 Ru5 Ru4 41.28(13) . . ?
Sn2 Ru5 Ru4 109.241(17) . . ?
C52 Ru5 Ru2 164.65(16) . . ?
C51 Ru5 Ru2 97.18(16) . . ?
C1 Ru5 Ru2 45.38(13) . . ?
Sn2 Ru5 Ru2 103.828(17) . . ?
Ru4 Ru5 Ru2 86.639(16) . . ?
C52 Ru5 Ru1 104.96(16) . . ?
C51 Ru5 Ru1 109.65(16) . . ?
C1 Ru5 Ru1 48.34(13) . . ?
Sn2 Ru5 Ru1 159.656(19) . . ?
Ru4 Ru5 Ru1 60.890(13) . . ?
Ru2 Ru5 Ru1 59.736(14) . . ?
C61 Sn1 C71 103.7(2) . . ?
C61 Sn1 C81 107.16(19) . . ?
C71 Sn1 C81 107.6(2) . . ?
C61 Sn1 Ru1 113.49(13) . . ?
C71 Sn1 Ru1 113.65(13) . . ?
C81 Sn1 Ru1 110.68(13) . . ?
C91 Sn2 C106 106.7(2) . . ?
C91 Sn2 C111 105.15(19) . . ?
C106 Sn2 C111 102.66(19) . . ?
C91 Sn2 Ru5 113.62(14) . . ?
C106 Sn2 Ru5 113.34(13) . . ?
C111 Sn2 Ru5 114.35(13) . . ?
Ru4 C1 Ru5 93.40(19) . . ?
Ru4 C1 Ru2 175.7(3) . . ?
Ru5 C1 Ru2 90.05(17) . . ?
Ru4 C1 Ru3 89.77(18) . . ?
Ru5 C1 Ru3 169.8(2) . . ?
Ru2 C1 Ru3 86.41(17) . . ?
Ru4 C1 Ru1 91.68(18) . . ?
Ru5 C1 Ru1 87.23(17) . . ?
Ru2 C1 Ru1 86.01(16) . . ?
Ru3 C1 Ru1 82.97(16) . . ?
O11 C11 Ru1 173.1(4) . . ?
O12 C12 Ru1 174.8(5) . . ?
O21 C21 Ru2 174.9(5) . . ?
O22 C22 Ru2 177.7(5) . . ?
O23 C23 Ru2 178.1(5) . . ?
O31 C31 Ru3 177.1(5) . . ?
O32 C32 Ru3 176.7(5) . . ?
O33 C33 Ru3 178.0(5) . . ?
C46 C41 C42 120.2(5) . . ?
C46 C41 Ru4 72.0(3) . . ?
C42 C41 Ru4 71.2(3) . . ?
C43 C42 C41 119.8(5) . . ?
C43 C42 Ru4 71.3(3) . . ?
C41 C42 Ru4 72.5(3) . . ?
C44 C43 C42 120.4(5) . . ?
C44 C43 Ru4 69.9(3) . . ?
C42 C43 Ru4 72.4(3) . . ?
C43 C44 C45 119.8(5) . . ?
C43 C44 Ru4 73.4(3) . . ?
C45 C44 Ru4 71.7(3) . . ?
C44 C45 C46 119.8(5) . . ?
C44 C45 Ru4 71.0(3) . . ?
C46 C45 Ru4 74.0(3) . . ?
C41 C46 C45 119.8(5) . . ?
C41 C46 Ru4 72.2(3) . . ?
C45 C46 Ru4 69.2(3) . . ?
O51 C51 Ru5 174.5(5) . . ?
O52 C52 Ru5 174.2(5) . . ?
C62 C61 C66 117.2(5) . . ?
C62 C61 Sn1 119.0(4) . . ?
C66 C61 Sn1 123.8(4) . . ?
C63 C62 C61 122.1(6) . . ?
C62 C63 C64 120.3(6) . . ?
C63 C64 C65 118.6(5) . . ?
C64 C65 C66 120.7(6) . . ?
C65 C66 C61 121.1(5) . . ?
C72 C71 C76 116.7(5) . . ?
C72 C71 Sn1 123.9(4) . . ?
C76 C71 Sn1 119.4(4) . . ?
C71 C72 C73 121.5(6) . . ?
C74 C73 C72 120.6(6) . . ?
C73 C74 C75 119.2(6) . . ?
C74 C75 C76 119.8(7) . . ?
C71 C76 C75 122.2(6) . . ?
C82 C81 C86 118.0(5) . . ?
C82 C81 Sn1 122.1(4) . . ?
C86 C81 Sn1 119.8(4) . . ?
C81 C82 C83 120.9(6) . . ?
C84 C83 C82 120.1(6) . . ?
C85 C84 C83 120.1(6) . . ?
C84 C85 C86 119.8(6) . . ?
C85 C86 C81 121.1(5) . . ?
C92 C91 C96 117.1(5) . . ?
C92 C91 Sn2 123.5(4) . . ?
C96 C91 Sn2 119.4(4) . . ?
C93 C92 C91 121.9(5) . . ?
C92 C93 C94 119.8(6) . . ?
C95 C94 C93 119.5(6) . . ?
C94 C95 C96 120.8(6) . . ?
C95 C96 C91 120.9(6) . . ?
C106 C101 C102 121.7(6) . . ?
C103 C102 C101 119.6(6) . . ?
C104 C103 C102 119.9(6) . . ?
C103 C104 C105 120.6(6) . . ?
C104 C105 C106 120.7(6) . . ?
C101 C106 C105 117.5(5) . . ?
C101 C106 Sn2 119.4(4) . . ?
C105 C106 Sn2 123.1(4) . . ?
C116 C111 C112 118.6(5) . . ?
C116 C111 Sn2 120.3(4) . . ?
C112 C111 Sn2 121.0(4) . . ?
C111 C112 C113 120.1(6) . . ?
C114 C113 C112 120.2(6) . . ?
C113 C114 C115 120.3(6) . . ?
C116 C115 C114 119.2(6) . . ?
C115 C116 C111 121.6(6) . . ?
C126 C121 C122 120.2(9) . . ?
C123 C122 C121 119.5(8) . . ?
C122 C123 C124 120.0(8) . . ?
C123 C124 C125 120.7(8) . . ?
C126 C125 C124 119.9(8) . . ?
C125 C126 C121 119.7(8) . . ?
C132 C131 C136 122.4(10) . . ?
C131 C132 C133 117.8(10) . . ?
C134 C133 C132 118.9(9) . . ?
C135 C134 C133 120.2(9) . . ?
C136 C135 C134 121.7(9) . . ?
C135 C136 C131 119.0(10) . . ?
C141 C142 C143 103.3(19) . . ?
C142 C143 C144 115.4(17) . . ?
C143 C144 C144 127.2(7) . 2_666 ?

loop_
_geom_bond_atom_site_label_1
_geom_bond_atom_site_label_2
_geom_bond_distance
_geom_bond_site_symmetry_2
_geom_bond_publ_flag
Ru1 C12 1.897(5) . ?
Ru1 C11 1.897(5) . ?
Ru1 C1 2.167(5) . ?
Ru1 Sn1 2.6652(5) . ?
Ru1 Ru3 2.8314(6) . ?
Ru1 Ru2 2.8842(5) . ?
Ru1 Ru5 2.8976(6) . ?
Ru1 Ru4 2.9133(5) . ?
Ru2 C23 1.903(6) . ?
Ru2 C21 1.916(5) . ?
Ru2 C22 1.945(6) . ?
Ru2 C1 2.060(4) . ?
Ru2 Ru3 2.8526(6) . ?
Ru2 Ru5 2.8939(6) . ?
Ru3 C31 1.905(6) . ?
Ru3 C32 1.913(6) . ?
Ru3 C33 1.915(6) . ?
Ru3 C1 2.107(5) . ?
Ru3 Ru4 2.8208(6) . ?
Ru4 C1 1.885(4) . ?
Ru4 C44 2.190(5) . ?
Ru4 C45 2.199(5) . ?
Ru4 C43 2.234(5) . ?
Ru4 C42 2.248(5) . ?
Ru4 C46 2.261(5) . ?
Ru4 C41 2.264(5) . ?
Ru4 Ru5 2.8513(5) . ?
Ru5 C52 1.861(6) . ?
Ru5 C51 1.876(5) . ?
Ru5 C1 2.031(4) . ?
Ru5 Sn2 2.6397(5) . ?
Sn1 C61 2.147(5) . ?
Sn1 C71 2.159(5) . ?
Sn1 C81 2.161(5) . ?
Sn2 C91 2.156(5) . ?
Sn2 C106 2.170(5) . ?
Sn2 C111 2.178(5) . ?
O11 C11 1.142(6) . ?
O12 C12 1.148(6) . ?
O21 C21 1.141(6) . ?
O22 C22 1.125(6) . ?
O23 C23 1.137(6) . ?
O31 C31 1.143(6) . ?
O32 C32 1.120(7) . ?
O33 C33 1.128(6) . ?
O51 C51 1.139(6) . ?
O52 C52 1.140(6) . ?
C41 C46 1.392(8) . ?
C41 C42 1.404(8) . ?
C42 C43 1.397(8) . ?
C43 C44 1.394(8) . ?
C44 C45 1.403(8) . ?
C45 C46 1.412(8) . ?
C61 C62 1.379(7) . ?
C61 C66 1.385(7) . ?
C62 C63 1.375(8) . ?
C63 C64 1.376(9) . ?
C64 C65 1.379(9) . ?
C65 C66 1.382(8) . ?
C71 C72 1.354(8) . ?
C71 C76 1.363(8) . ?
C72 C73 1.396(9) . ?
C73 C74 1.340(9) . ?
C74 C75 1.353(9) . ?
C75 C76 1.386(9) . ?
C81 C82 1.371(7) . ?
C81 C86 1.395(7) . ?
C82 C83 1.397(8) . ?
C83 C84 1.371(9) . ?
C84 C85 1.365(9) . ?
C85 C86 1.389(8) . ?
C91 C92 1.386(7) . ?
C91 C96 1.403(7) . ?
C92 C93 1.384(7) . ?
C93 C94 1.385(8) . ?
C94 C95 1.366(9) . ?
C95 C96 1.386(8) . ?
C101 C106 1.382(7) . ?
C101 C102 1.389(8) . ?
C102 C103 1.370(9) . ?
C103 C104 1.366(9) . ?
C104 C105 1.387(8) . ?
C105 C106 1.390(7) . ?
C111 C116 1.383(7) . ?
C111 C112 1.384(7) . ?
C112 C113 1.405(8) . ?
C113 C114 1.368(9) . ?
C114 C115 1.386(9) . ?
C115 C116 1.383(8) . ?
C121 C126 1.366(12) . ?
C121 C122 1.384(11) . ?
C122 C123 1.348(11) . ?
C123 C124 1.354(10) . ?
C124 C125 1.373(10) . ?
C125 C126 1.346(11) . ?
C131 C132 1.346(13) . ?
C131 C136 1.348(13) . ?
C132 C133 1.390(14) . ?
C133 C134 1.364(12) . ?
C134 C135 1.335(12) . ?
C135 C136 1.323(12) . ?
C141 C142 1.384(16) . ?
C142 C143 1.433(16) . ?
C143 C144 1.511(14) . ?
C144 C144 1.5455 2_666 ?
